data_1505067
loop_
_publ_author_name
'Sun, Duoli'
'Rosokha, Sergiy V.'
'Kochi, Jay K.'

_publ_section_title
;
 Reversible interchange of charge-transfer versus electron-transfer states
 in organic electron transfer via cross-exchanges between diamagnetic
 (donor/acceptor) dyads.
;
_journal_issue 24
_journal_name_full 'The journal of physical chemistry. B'
_journal_page_first 6655
_journal_page_last 6666
_journal_paper_doi 10.1021/jp068994o
_journal_volume 111
_journal_year 2007
_chemical_formula_moiety '3(C12 H14 O4), C8 Cl2 N2 O2'
_chemical_formula_sum 'C22 H21 Cl N O7'
_chemical_formula_weight 446.85
_chemical_name_systematic
; 
 ? 
;
_space_group_IT_number 2
_symmetry_cell_setting triclinic
_symmetry_space_group_name_Hall '-P 1'
_symmetry_space_group_name_H-M 'P -1'
_atom_sites_solution_hydrogens geom
_atom_sites_solution_primary direct
_atom_sites_solution_secondary difmap
_audit_creation_method SHELXL-97
_cell_angle_alpha 72.261(6)
_cell_angle_beta 66.570(6)
_cell_angle_gamma 83.284(6)
_cell_formula_units_Z 2
_cell_length_a 10.188(3)
_cell_length_b 10.745(3)
_cell_length_c 10.888(3)
_cell_measurement_reflns_used 524
_cell_measurement_temperature 173(2)
_cell_measurement_theta_max 21.49
_cell_measurement_theta_min 2.18
_cell_volume 1041.6(5)
_computing_cell_refinement 'SAINT V6.28 (BrukerAXS, 1997-2001)'
_computing_data_collection 'SMART V5.630 (BrukerAXS, 1997-2001)'
_computing_data_reduction 'SAINT & SADABS V2.06 (Sheldrick, 2000)'
_computing_molecular_graphics 'XP V5.06 (BrukerAXS, 1997-99)'
_computing_publication_material 'SHELXL-93, XCIF V5.05 (BrukerAXS, 1997-99)'
_computing_structure_refinement 'SHELXTL v. 6.12 (Sheldrick, 2001)'
_computing_structure_solution 'SHELXTL v. 6.12 (Sheldrick, 2001)'
_diffrn_ambient_temperature 173(2)
_diffrn_measured_fraction_theta_full 0.952
_diffrn_measured_fraction_theta_max 0.952
_diffrn_measurement_device 'Siemens SMART'
_diffrn_measurement_method
;
\w-scan, frame range 0.3 deg, hemisphere
;
_diffrn_radiation_monochromator graphite
_diffrn_radiation_source 'fine-focus sealed tube'
_diffrn_radiation_type MoK\a
_diffrn_radiation_wavelength 0.71073
_diffrn_reflns_av_R_equivalents 0.0989
_diffrn_reflns_av_sigmaI/netI 0.3495
_diffrn_reflns_limit_h_max 8
_diffrn_reflns_limit_h_min -14
_diffrn_reflns_limit_k_max 15
_diffrn_reflns_limit_k_min -14
_diffrn_reflns_limit_l_max 15
_diffrn_reflns_limit_l_min -15
_diffrn_reflns_number 8861
_diffrn_reflns_theta_full 30.03
_diffrn_reflns_theta_max 30.03
_diffrn_reflns_theta_min 1.99
_diffrn_standards_decay_% 0
_diffrn_standards_interval_count 0
_diffrn_standards_interval_time 0
_diffrn_standards_number none
_exptl_absorpt_coefficient_mu 0.229
_exptl_absorpt_correction_type none
_exptl_crystal_colour yellow-green
_exptl_crystal_density_diffrn 1.425
_exptl_crystal_density_method 'not measured'
_exptl_crystal_description plate
_exptl_crystal_F_000 466
_exptl_crystal_size_max 0.40
_exptl_crystal_size_mid 0.20
_exptl_crystal_size_min 0.02
_refine_diff_density_max 0.224
_refine_diff_density_min -0.215
_refine_diff_density_rms 0.051
_refine_ls_extinction_method none
_refine_ls_goodness_of_fit_ref 0.629
_refine_ls_hydrogen_treatment constr
_refine_ls_matrix_type full
_refine_ls_number_parameters 313
_refine_ls_number_reflns 5801
_refine_ls_number_restraints 6
_refine_ls_restrained_S_all 0.629
_refine_ls_R_factor_all 0.2275
_refine_ls_R_factor_gt 0.0485
_refine_ls_shift/su_max 0.001
_refine_ls_shift/su_mean 0.000
_refine_ls_structure_factor_coef Fsqd
_refine_ls_weighting_details 'calc w=1/[\s^2^(Fo^2^)+(0.0000P)^2^+0.0000P] where P=(Fo^2^+2Fc^2^)/3'
_refine_ls_weighting_scheme calc
_refine_ls_wR_factor_gt 0.0738
_refine_ls_wR_factor_ref 0.1083
_reflns_number_gt 2725
_reflns_number_total 5801
_reflns_threshold_expression >2sigma(I)
_cod_data_source_file jp068994osi20061228_020510.cif
_cod_data_source_block sun15
_cod_depositor_comments
;
The following automatic conversions were performed:

'_symmetry_cell_setting' value 'Triclinic' changed to 'triclinic'
according to /home/saulius/struct/CIF-dictionaries/cif_core.dic
dictionary named 'cif_core.dic' version 2.4.1 from 2010-06-29.

Automatic conversion script
Id: cif_fix_values 1715 2011-07-08 13:25:40Z adriana 
;
_cod_original_cell_volume 1041.7(6)
_cod_database_code 1505067

loop_
_symmetry_equiv_pos_as_xyz
'x, y, z'
'-x, -y, -z'

loop_
_atom_site_label
_atom_site_type_symbol
_atom_site_fract_x
_atom_site_fract_y
_atom_site_fract_z
_atom_site_U_iso_or_equiv
_atom_site_adp_type
_atom_site_occupancy
_atom_site_symmetry_multiplicity
_atom_site_calc_flag
_atom_site_refinement_flags
_atom_site_disorder_assembly
_atom_site_disorder_group
C1 C 0.2877(4) 0.4036(3) 0.1623(4) 0.0426(11) Uani 1 1 d . . .
H1A H 0.3627 0.4050 0.0710 0.064 Uiso 1 1 calc R . .
H1B H 0.1985 0.3706 0.1695 0.064 Uiso 1 1 calc R . .
H1C H 0.3170 0.3465 0.2362 0.064 Uiso 1 1 calc R . .
C2 C 0.2648(4) 0.5401(3) 0.1777(4) 0.0313(10) Uani 1 1 d . . .
C3 C 0.2149(4) 0.6372(3) 0.0704(3) 0.0435(11) Uani 1 1 d . . .
H3A H 0.2053 0.7238 0.0852 0.065 Uiso 1 1 calc R . .
H3B H 0.1222 0.6089 0.0805 0.065 Uiso 1 1 calc R . .
H3C H 0.2851 0.6412 -0.0237 0.065 Uiso 1 1 calc R . .
C4 C 0.2115(4) 0.6223(3) 0.3572(3) 0.0249(9) Uani 1 1 d . . .
C5 C 0.1353(4) 0.6722(3) 0.4687(3) 0.0256(9) Uani 1 1 d . . .
H5 H 0.0387 0.6501 0.5292 0.031 Uiso 1 1 calc R . .
C6 C 0.2173(4) 0.7587(3) 0.4815(3) 0.0229(8) Uani 1 1 d . . .
C7 C 0.3580(4) 0.7873(3) 0.3973(3) 0.0226(8) Uani 1 1 d . . .
C8 C 0.4335(4) 0.7387(3) 0.2846(3) 0.0239(9) Uani 1 1 d . . .
H8 H 0.5299 0.7612 0.2239 0.029 Uiso 1 1 calc R . .
C9 C 0.3514(4) 0.6534(3) 0.2709(3) 0.0240(9) Uani 1 1 d . . .
C10 C 0.2848(4) 0.9235(3) 0.5342(3) 0.0260(9) Uani 1 1 d . . .
C11 C 0.3115(4) 0.9245(3) 0.6612(3) 0.0331(9) Uani 1 1 d . . .
H11A H 0.3347 0.8360 0.7068 0.050 Uiso 1 1 calc R . .
H11B H 0.2255 0.9549 0.7266 0.050 Uiso 1 1 calc R . .
H11C H 0.3916 0.9835 0.6322 0.050 Uiso 1 1 calc R . .
C12 C 0.2455(4) 1.0544(3) 0.4556(3) 0.0348(10) Uani 1 1 d . . .
H12A H 0.3221 1.1176 0.4247 0.052 Uiso 1 1 calc R . .
H12B H 0.1563 1.0850 0.5169 0.052 Uiso 1 1 calc R . .
H12C H 0.2324 1.0456 0.3741 0.052 Uiso 1 1 calc R . .
O1 O 0.1597(3) 0.5367(2) 0.3163(2) 0.0325(6) Uani 1 1 d . . .
O2 O 0.3966(3) 0.5887(2) 0.1684(2) 0.0301(6) Uani 1 1 d . . .
O3 O 0.1689(2) 0.8290(2) 0.5793(2) 0.0286(6) Uani 1 1 d . . .
O4 O 0.4099(2) 0.8737(2) 0.4390(2) 0.0280(6) Uani 1 1 d . . .
Cl1 Cl 0.7784(7) 0.4835(6) 0.2202(6) 0.0445(11) Uani 0.50 1 d PD A 1
Cl2 Cl 0.7921(6) 0.6706(5) 0.3880(5) 0.0431(10) Uani 0.50 1 d PD B 1
C22 C 0.7375(15) 0.6381(16) 0.4333(14) 0.037(5) Uani 0.50 1 d PD B 2
C23 C 0.7282(16) 0.4616(14) 0.2796(13) 0.055(6) Uani 0.50 1 d PD A 2
N1 N 0.8375(14) 0.7011(14) 0.3890(14) 0.056(4) Uani 0.50 1 d PD B 2
N2 N 0.8301(18) 0.466(2) 0.1838(18) 0.049(4) Uani 0.50 1 d PD A 2
O7 O 0.4898(3) 0.3421(2) 0.3551(3) 0.0489(8) Uani 1 1 d . B .
C19 C 0.6295(5) 0.5684(4) 0.4573(4) 0.0403(11) Uani 1 1 d D . .
C20 C 0.6246(5) 0.4883(4) 0.3832(4) 0.0415(12) Uani 1 1 d D A .
C21 C 0.4946(5) 0.4141(3) 0.4225(4) 0.0441(11) Uani 1 1 d . . .
C13 C 0.0817(4) -0.0271(3) 0.2123(3) 0.0348(10) Uani 1 1 d . . .
H13A H 0.1505 -0.0903 0.2381 0.052 Uiso 1 1 calc R . .
H13B H 0.0118 -0.0725 0.1999 0.052 Uiso 1 1 calc R . .
H13C H 0.0320 0.0155 0.2863 0.052 Uiso 1 1 calc R . .
C14 C 0.1596(4) 0.0744(3) 0.0779(3) 0.0271(9) Uani 1 1 d . . .
C15 C 0.0629(4) 0.1725(3) 0.0239(4) 0.0415(11) Uani 1 1 d . . .
H15A H 0.0092 0.2197 0.0928 0.062 Uiso 1 1 calc R . .
H15B H -0.0039 0.1271 0.0076 0.062 Uiso 1 1 calc R . .
H15C H 0.1207 0.2346 -0.0639 0.062 Uiso 1 1 calc R . .
C16 C 0.3873(4) 0.0731(3) 0.0564(3) 0.0229(8) Uani 1 1 d . . .
C17 C 0.3775(4) -0.0071(3) -0.0187(3) 0.0238(8) Uani 1 1 d . . .
C18 C 0.4903(4) -0.0822(3) -0.0776(3) 0.0293(9) Uani 1 1 d . . .
H18 H 0.4841 -0.1366 -0.1295 0.035 Uiso 1 1 calc R . .
O5 O 0.2625(3) 0.1408(2) 0.0960(2) 0.0310(6) Uani 1 1 d . . .
O6 O 0.2458(2) 0.0090(2) -0.0283(2) 0.0292(6) Uani 1 1 d . . .

loop_
_atom_site_aniso_label
_atom_site_aniso_U_11
_atom_site_aniso_U_22
_atom_site_aniso_U_33
_atom_site_aniso_U_23
_atom_site_aniso_U_13
_atom_site_aniso_U_12
C1 0.065(3) 0.031(2) 0.045(3) -0.020(2) -0.028(2) 0.003(2)
C2 0.042(3) 0.027(2) 0.035(2) -0.0161(19) -0.021(2) 0.0012(19)
C3 0.069(3) 0.034(2) 0.041(2) -0.012(2) -0.034(2) 0.002(2)
C4 0.034(3) 0.0190(19) 0.024(2) -0.0057(16) -0.0126(19) -0.0053(17)
C5 0.030(2) 0.022(2) 0.025(2) -0.0056(17) -0.0100(18) -0.0037(17)
C6 0.036(3) 0.0161(19) 0.0212(19) -0.0098(16) -0.0139(18) 0.0041(17)
C7 0.034(3) 0.0132(18) 0.027(2) -0.0069(16) -0.017(2) -0.0011(17)
C8 0.035(3) 0.0170(18) 0.0216(19) -0.0057(16) -0.0120(18) -0.0018(17)
C9 0.039(3) 0.0196(19) 0.0191(19) -0.0079(16) -0.0144(19) 0.0003(17)
C10 0.027(2) 0.029(2) 0.028(2) -0.0134(18) -0.0113(19) -0.0038(17)
C11 0.040(3) 0.034(2) 0.033(2) -0.0137(18) -0.018(2) -0.0043(18)
C12 0.049(3) 0.025(2) 0.034(2) -0.0105(18) -0.019(2) 0.0021(18)
O1 0.0452(18) 0.0298(15) 0.0324(15) -0.0143(12) -0.0188(14) -0.0076(12)
O2 0.0444(18) 0.0262(13) 0.0277(14) -0.0153(11) -0.0165(13) 0.0011(12)
O3 0.0363(17) 0.0230(13) 0.0296(14) -0.0144(11) -0.0094(12) -0.0053(11)
O4 0.0349(16) 0.0252(13) 0.0288(14) -0.0171(12) -0.0094(13) -0.0026(11)
Cl1 0.051(4) 0.040(2) 0.040(4) -0.008(2) -0.015(2) -0.006(3)
Cl2 0.059(4) 0.037(3) 0.041(2) -0.012(2) -0.024(2) -0.006(2)
C22 0.070(14) 0.023(9) 0.022(7) -0.006(6) -0.026(8) 0.018(7)
C23 0.106(18) 0.016(5) 0.062(12) 0.014(8) -0.062(11) -0.029(8)
N1 0.091(11) 0.039(8) 0.070(7) -0.023(5) -0.058(7) 0.005(6)
N2 0.060(12) 0.051(9) 0.043(9) -0.005(6) -0.027(7) -0.016(8)
O7 0.073(2) 0.0377(16) 0.073(2) -0.0341(16) -0.0568(18) 0.0172(15)
C19 0.056(3) 0.029(2) 0.064(3) -0.029(2) -0.043(3) 0.011(2)
C20 0.053(3) 0.042(3) 0.052(3) -0.029(2) -0.037(3) 0.020(2)
C21 0.071(3) 0.027(2) 0.065(3) -0.028(2) -0.053(3) 0.021(2)
C13 0.044(3) 0.031(2) 0.031(2) -0.0098(19) -0.014(2) -0.0030(19)
C14 0.026(2) 0.032(2) 0.031(2) -0.0180(18) -0.0146(19) 0.0044(18)
C15 0.054(3) 0.030(2) 0.052(3) -0.016(2) -0.031(2) 0.006(2)
C16 0.028(2) 0.0183(19) 0.025(2) -0.0081(16) -0.0114(18) 0.0003(17)
C17 0.024(2) 0.023(2) 0.027(2) -0.0067(17) -0.0133(18) -0.0027(17)
C18 0.043(3) 0.023(2) 0.024(2) -0.0123(17) -0.0094(19) -0.0049(18)
O5 0.0351(17) 0.0269(14) 0.0380(15) -0.0164(12) -0.0163(13) 0.0020(12)
O6 0.0303(17) 0.0333(15) 0.0297(14) -0.0163(12) -0.0119(13) 0.0003(12)

loop_
_atom_type_symbol
_atom_type_description
_atom_type_scat_dispersion_real
_atom_type_scat_dispersion_imag
_atom_type_scat_source
C C 0.0033 0.0016 'International Tables Vol C Tables 4.2.6.8 and 6.1.1.4'
H H 0.0000 0.0000 'International Tables Vol C Tables 4.2.6.8 and 6.1.1.4'
O O 0.0106 0.0060 'International Tables Vol C Tables 4.2.6.8 and 6.1.1.4'
N N 0.0061 0.0033 'International Tables Vol C Tables 4.2.6.8 and 6.1.1.4'
Cl Cl 0.1484 0.1585 'International Tables Vol C Tables 4.2.6.8 and 6.1.1.4'

loop_
_geom_angle_atom_site_label_1
_geom_angle_atom_site_label_2
_geom_angle_atom_site_label_3
_geom_angle
_geom_angle_site_symmetry_1
_geom_angle_site_symmetry_3
C2 C1 H1A 109.5 . .
C2 C1 H1B 109.5 . .
H1A C1 H1B 109.5 . .
C2 C1 H1C 109.5 . .
H1A C1 H1C 109.5 . .
H1B C1 H1C 109.5 . .
O2 C2 O1 106.2(2) . .
O2 C2 C1 109.5(3) . .
O1 C2 C1 109.4(3) . .
O2 C2 C3 108.7(3) . .
O1 C2 C3 108.5(3) . .
C1 C2 C3 114.2(3) . .
C2 C3 H3A 109.5 . .
C2 C3 H3B 109.5 . .
H3A C3 H3B 109.5 . .
C2 C3 H3C 109.5 . .
H3A C3 H3C 109.5 . .
H3B C3 H3C 109.5 . .
O1 C4 C9 110.3(3) . .
O1 C4 C5 125.7(3) . .
C9 C4 C5 124.0(3) . .
C4 C5 C6 111.8(3) . .
C4 C5 H5 124.1 . .
C6 C5 H5 124.1 . .
C7 C6 O3 110.5(3) . .
C7 C6 C5 124.1(3) . .
O3 C6 C5 125.4(3) . .
C6 C7 O4 110.1(3) . .
C6 C7 C8 124.0(3) . .
O4 C7 C8 125.9(3) . .
C7 C8 C9 111.9(3) . .
C7 C8 H8 124.1 . .
C9 C8 H8 124.1 . .
C4 C9 C8 124.2(3) . .
C4 C9 O2 110.1(3) . .
C8 C9 O2 125.7(3) . .
O4 C10 O3 105.5(2) . .
O4 C10 C12 109.0(3) . .
O3 C10 C12 108.9(3) . .
O4 C10 C11 109.9(3) . .
O3 C10 C11 108.5(3) . .
C12 C10 C11 114.7(3) . .
C10 C11 H11A 109.5 . .
C10 C11 H11B 109.5 . .
H11A C11 H11B 109.5 . .
C10 C11 H11C 109.5 . .
H11A C11 H11C 109.5 . .
H11B C11 H11C 109.5 . .
C10 C12 H12A 109.5 . .
C10 C12 H12B 109.5 . .
H12A C12 H12B 109.5 . .
C10 C12 H12C 109.5 . .
H12A C12 H12C 109.5 . .
H12B C12 H12C 109.5 . .
C4 O1 C2 104.6(2) . .
C9 O2 C2 103.9(2) . .
C6 O3 C10 104.7(2) . .
C7 O4 C10 105.7(2) . .
N1 C22 C19 168.3(16) . .
N2 C23 C20 164(2) . .
C22 C19 C20 127.1(8) . .
C22 C19 C21 111.4(8) . 2_666
C20 C19 C21 121.5(4) . 2_666
C22 C19 Cl2 10.8(7) . .
C20 C19 Cl2 117.8(4) . .
C21 C19 Cl2 120.2(3) 2_666 .
C23 C20 C19 126.9(9) . .
C23 C20 C21 111.6(9) . .
C19 C20 C21 121.4(4) . .
C23 C20 Cl1 10.8(7) . .
C19 C20 Cl1 119.7(5) . .
C21 C20 Cl1 118.6(4) . .
O7 C21 C19 121.5(4) . 2_666
O7 C21 C20 121.5(4) . .
C19 C21 C20 117.0(3) 2_666 .
C14 C13 H13A 109.5 . .
C14 C13 H13B 109.5 . .
H13A C13 H13B 109.5 . .
C14 C13 H13C 109.5 . .
H13A C13 H13C 109.5 . .
H13B C13 H13C 109.5 . .
O5 C14 O6 104.5(3) . .
O5 C14 C15 109.8(3) . .
O6 C14 C15 109.5(3) . .
O5 C14 C13 109.4(3) . .
O6 C14 C13 109.1(3) . .
C15 C14 C13 114.0(3) . .
C14 C15 H15A 109.5 . .
C14 C15 H15B 109.5 . .
H15A C15 H15B 109.5 . .
C14 C15 H15C 109.5 . .
H15A C15 H15C 109.5 . .
H15B C15 H15C 109.5 . .
O5 C16 C18 128.2(3) . 2_655
O5 C16 C17 109.4(3) . .
C18 C16 C17 122.4(3) 2_655 .
O6 C17 C18 128.6(3) . .
O6 C17 C16 109.2(3) . .
C18 C17 C16 122.1(3) . .
C16 C18 C17 115.5(3) 2_655 .
C16 C18 H18 122.3 2_655 .
C17 C18 H18 122.3 . .
C16 O5 C14 105.5(2) . .
C17 O6 C14 104.7(2) . .

loop_
_geom_bond_atom_site_label_1
_geom_bond_atom_site_label_2
_geom_bond_distance
_geom_bond_site_symmetry_2
C1 C2 1.508(4) .
C1 H1A 0.9800 .
C1 H1B 0.9800 .
C1 H1C 0.9800 .
C2 O2 1.453(4) .
C2 O1 1.454(4) .
C2 C3 1.522(4) .
C3 H3A 0.9800 .
C3 H3B 0.9800 .
C3 H3C 0.9800 .
C4 O1 1.369(3) .
C4 C9 1.372(4) .
C4 C5 1.384(4) .
C5 C6 1.391(4) .
C5 H5 0.9500 .
C6 C7 1.370(4) .
C6 O3 1.390(3) .
C7 O4 1.382(3) .
C7 C8 1.384(4) .
C8 C9 1.387(4) .
C8 H8 0.9500 .
C9 O2 1.389(3) .
C10 O4 1.454(4) .
C10 O3 1.476(4) .
C10 C12 1.510(4) .
C10 C11 1.515(4) .
C11 H11A 0.9800 .
C11 H11B 0.9800 .
C11 H11C 0.9800 .
C12 H12A 0.9800 .
C12 H12B 0.9800 .
C12 H12C 0.9800 .
Cl1 C20 1.853(5) .
Cl2 C19 1.856(5) .
C22 N1 1.139(9) .
C22 C19 1.298(7) .
C23 N2 1.136(9) .
C23 C20 1.284(8) .
O7 C21 1.234(3) .
C19 C20 1.363(4) .
C19 C21 1.458(5) 2_666
C20 C21 1.471(5) .
C21 C19 1.458(5) 2_666
C13 C14 1.506(4) .
C13 H13A 0.9800 .
C13 H13B 0.9800 .
C13 H13C 0.9800 .
C14 O5 1.440(4) .
C14 O6 1.464(3) .
C14 C15 1.506(4) .
C15 H15A 0.9800 .
C15 H15B 0.9800 .
C15 H15C 0.9800 .
C16 O5 1.367(4) .
C16 C18 1.374(4) 2_655
C16 C17 1.391(4) .
C17 O6 1.373(4) .
C17 C18 1.377(4) .
C18 C16 1.374(4) 2_655
C18 H18 0.9500 .
